data_7155511
loop_
_publ_author_name
'Shiely, Amy E.'
'Slattery, Catherine N.'
'Ford, Alan'
'Eccles, Kevin S.'
'Lawrence, Simon E.'
'Maguire, Anita R.'

_publ_section_title
;
 Enantioselective copper catalysed intramolecular C-H insertion reactions
 of \a-diazo-\b-keto sulfones, \a-diazo-\b-keto phosphine oxides and
 2-diazo-1,3-diketones; the influence of the carbene substituent.
;
_journal_issue 12
_journal_name_full 'Organic &amp; biomolecular chemistry'
_journal_page_first 2609
_journal_page_last 2628
_journal_paper_doi 10.1039/c7ob00214a
_journal_volume 15
_journal_year 2017
_chemical_absolute_configuration ad
_chemical_formula_moiety 'C12 H14 O3 S'
_chemical_formula_sum 'C12 H14 O3 S'
_chemical_formula_weight 238.29
_space_group_crystal_system monoclinic
_space_group_IT_number 4
_space_group_name_Hall 'P 2yb'
_space_group_name_H-M_alt 'P 1 21 1'
_symmetry_space_group_name_Hall 'P 2yb'
_symmetry_space_group_name_H-M 'P 1 21 1'
_atom_sites_solution_hydrogens geom
_atom_sites_solution_primary direct
_atom_sites_solution_secondary difmap
_audit_update_record
;
2017-01-24 deposited with the CCDC.
2017-02-28 downloaded from the CCDC.
;
_cell_angle_alpha 90
_cell_angle_beta 110.492(3)
_cell_angle_gamma 90
_cell_formula_units_Z 4
_cell_length_a 11.8164(18)
_cell_length_b 9.2321(11)
_cell_length_c 11.9043(19)
_cell_measurement_reflns_used 3948
_cell_measurement_temperature 296.(2)
_cell_measurement_theta_max 22.7146
_cell_measurement_theta_min 3.0156
_cell_volume 1216.5(3)
_computing_cell_refinement 'SAINT V7.68A (Bruker AXS, 2009)'
_computing_data_reduction 'SAINT V7.68A (Bruker AXS, 2009)'
_computing_structure_refinement 'SHELXL-2014/7 (Sheldrick, 2014)'
_computing_structure_solution 'SHELXS-97 (Sheldrick, 2008)'
_diffrn_ambient_temperature 296.(2)
_diffrn_detector_area_resol_mean 8.3333
_diffrn_measured_fraction_theta_full 0.999
_diffrn_measured_fraction_theta_max 0.999
_diffrn_measurement_device_type 'Bruker APEX II DUO'
_diffrn_measurement_method '\f & \w  scans'
_diffrn_radiation_monochromator graphite
_diffrn_radiation_type MoK\a
_diffrn_radiation_wavelength 0.71073
_diffrn_reflns_av_R_equivalents 0.0367
_diffrn_reflns_av_unetI/netI 0.0414
_diffrn_reflns_limit_h_max 14
_diffrn_reflns_limit_h_min -14
_diffrn_reflns_limit_k_max 11
_diffrn_reflns_limit_k_min -11
_diffrn_reflns_limit_l_max 14
_diffrn_reflns_limit_l_min -14
_diffrn_reflns_number 13855
_diffrn_reflns_theta_full 26.38
_diffrn_reflns_theta_max 26.38
_diffrn_reflns_theta_min 1.83
_diffrn_source 'fine-focus sealed tube'
_diffrn_source_type Bruker
_exptl_absorpt_coefficient_mu 0.255
_exptl_absorpt_correction_T_max 0.7454
_exptl_absorpt_correction_T_min 0.6041
_exptl_absorpt_correction_type multi-scan
_exptl_absorpt_process_details 'SADABS V2008/1 (Bruker AXS)'
_exptl_crystal_colour colourless
_exptl_crystal_density_diffrn 1.301
_exptl_crystal_density_method 'not measured'
_exptl_crystal_description Needle
_exptl_crystal_F_000 504
_exptl_crystal_size_max 0.460
_exptl_crystal_size_mid 0.210
_exptl_crystal_size_min 0.160
_refine_diff_density_max 0.292
_refine_diff_density_min -0.208
_refine_ls_abs_structure_details
;
Flack x determined using 1478 quotients [(I+)-(I-)]/[(I+)+(I-)]
(Parsons, Flack and Wagner, Acta Cryst. B69 (2013) 249-259).
;
_refine_ls_abs_structure_Flack -0.01(4)
_refine_ls_extinction_method none
_refine_ls_goodness_of_fit_ref 1.068
_refine_ls_hydrogen_treatment constr
_refine_ls_matrix_type full
_refine_ls_number_parameters 291
_refine_ls_number_reflns 4845
_refine_ls_number_restraints 1
_refine_ls_restrained_S_all 1.068
_refine_ls_R_factor_all 0.0578
_refine_ls_R_factor_gt 0.0414
_refine_ls_shift/su_max 0.001
_refine_ls_shift/su_mean 0.000
_refine_ls_structure_factor_coef Fsqd
_refine_ls_weighting_details 'w=1/[\s^2^(Fo^2^)+(0.0574P)^2^] where P=(Fo^2^+2Fc^2^)/3'
_refine_ls_weighting_scheme calc
_refine_ls_wR_factor_gt 0.0967
_refine_ls_wR_factor_ref 0.1063
_reflns_number_gt 3941
_reflns_number_total 4845
_reflns_threshold_expression 'I > 2\s(I)'
_cod_data_source_file c7ob00214a2.cif
_cod_data_source_block 2R_3R-14j
_cod_depositor_comments 'Adding full bibliography for 7155511--7155513.cif.'
_cod_database_code 7155511

loop_
_space_group_symop_operation_xyz
'x, y, z'
'-x, y+1/2, -z'

loop_
_atom_site_type_symbol
_atom_site_label
_atom_site_fract_x
_atom_site_fract_y
_atom_site_fract_z
_atom_site_U_iso_or_equiv
_atom_site_adp_type
_atom_site_calc_flag
_atom_site_refinement_flags_adp
_atom_site_refinement_flags_posn
_atom_site_occupancy
C C1 0.3348(3) 0.6058(4) 0.9303(3) 0.0447(8) Uani d . . 1
H H1 0.3735 0.513 0.9265 0.054 Uiso calc U R 1
C C2 0.2894(3) 0.6776(4) 0.8049(3) 0.0473(8) Uani d . . 1
H H2 0.293 0.7828 0.8161 0.057 Uiso calc U R 1
C C3 0.1562(3) 0.6331(5) 0.7538(3) 0.0559(9) Uani d . . 1
H H3A 0.1095 0.7029 0.6949 0.067 Uiso calc U R 1
H H3B 0.1473 0.5385 0.7163 0.067 Uiso calc U R 1
C C4 0.1154(3) 0.6298(5) 0.8610(3) 0.0600(10) Uani d . . 1
H H4A 0.0899 0.7253 0.8764 0.072 Uiso calc U R 1
H H4B 0.0487 0.5629 0.8475 0.072 Uiso calc U R 1
C C5 0.2230(3) 0.5808(4) 0.9634(3) 0.0506(9) Uani d . . 1
S S6 0.43933(9) 0.72158(10) 1.03900(9) 0.0548(3) Uani d . . 1
O O7 0.3700(3) 0.8276(3) 1.0748(3) 0.0821(10) Uani d . . 1
O O8 0.5278(3) 0.7716(3) 0.9913(3) 0.0760(9) Uani d . . 1
C C9 0.5106(4) 0.6071(5) 1.1612(4) 0.0719(12) Uani d . . 1
H H9A 0.554 0.5327 1.1369 0.108 Uiso calc U R 1
H H9B 0.4508 0.5635 1.1881 0.108 Uiso calc U R 1
H H9C 0.5659 0.6625 1.2253 0.108 Uiso calc U R 1
C C10 0.3617(3) 0.6394(5) 0.7265(3) 0.0543(9) Uani d . . 1
C C11 0.4197(5) 0.7417(6) 0.6844(4) 0.0855(16) Uani d . . 1
H H11 0.4136 0.8387 0.7027 0.103 Uiso calc U R 1
C C12 0.4891(6) 0.7033(9) 0.6135(5) 0.0991(18) Uani d . . 1
H H12 0.529 0.7745 0.5865 0.119 Uiso calc U R 1
C C13 0.4975(5) 0.5637(9) 0.5851(5) 0.0994(19) Uani d . . 1
H H13 0.5443 0.5388 0.5394 0.119 Uiso calc U R 1
C C14 0.4379(5) 0.4585(7) 0.6226(5) 0.0883(17) Uani d . . 1
H H14 0.4425 0.3626 0.6008 0.106 Uiso calc U R 1
C C15 0.3707(5) 0.4943(5) 0.6932(4) 0.0707(12) Uani d . . 1
H H15 0.3308 0.4218 0.719 0.085 Uiso calc U R 1
O O16 0.2245(3) 0.5307(3) 1.0571(3) 0.0707(8) Uani d . . 1
C C17 0.0188(3) 0.6216(4) 0.1729(3) 0.0467(8) Uani d . . 1
H H17 0.0323 0.541 0.1255 0.056 Uiso calc U R 1
C C18 0.0921(4) 0.5974(4) 0.3065(3) 0.0543(9) Uani d . . 1
H H18 0.0505 0.6477 0.3534 0.065 Uiso calc U R 1
C C19 0.2118(4) 0.6793(5) 0.3240(4) 0.0746(13) Uani d . . 1
H H19A 0.2508 0.7079 0.4071 0.089 Uiso calc U R 1
H H19B 0.267 0.6191 0.3005 0.089 Uiso calc U R 1
C C20 0.1745(5) 0.8114(5) 0.2435(5) 0.0838(14) Uani d . . 1
H H20A 0.1524 0.8906 0.2853 0.101 Uiso calc U R 1
H H20B 0.2398 0.8429 0.2177 0.101 Uiso calc U R 1
C C21 0.0681(4) 0.7636(4) 0.1384(4) 0.0559(10) Uani d . . 1
S S22 -0.13930(9) 0.63894(9) 0.14721(8) 0.0499(2) Uani d . . 1
O O23 -0.1750(3) 0.5148(4) 0.1990(3) 0.0714(8) Uani d . . 1
O O24 -0.1582(3) 0.7786(3) 0.1913(3) 0.0637(8) Uani d . . 1
C C25 -0.2098(4) 0.6346(5) -0.0086(3) 0.0642(10) Uani d . . 1
H H25A -0.195 0.5427 -0.0386 0.096 Uiso calc U R 1
H H25B -0.1779 0.7106 -0.0439 0.096 Uiso calc U R 1
H H25C -0.2952 0.6481 -0.029 0.096 Uiso calc U R 1
C C26 0.1141(3) 0.4427(4) 0.3507(3) 0.0489(9) Uani d . . 1
C C27 0.1618(4) 0.3441(4) 0.2936(4) 0.0579(10) Uani d . . 1
H H27 0.1747 0.3703 0.2236 0.07 Uiso calc U R 1
C C28 0.1912(4) 0.2045(5) 0.3398(4) 0.0719(12) Uani d . . 1
H H28 0.2218 0.1377 0.2994 0.086 Uiso calc U R 1
C C29 0.1757(5) 0.1663(6) 0.4422(5) 0.0799(14) Uani d . . 1
H H29 0.1976 0.074 0.4735 0.096 Uiso calc U R 1
C C30 0.1277(5) 0.2623(7) 0.5005(4) 0.0856(18) Uani d . . 1
H H30 0.1165 0.2351 0.5711 0.103 Uiso calc U R 1
C C31 0.0955(4) 0.4011(6) 0.4543(3) 0.0687(12) Uani d . . 1
H H31 0.0615 0.4657 0.4933 0.082 Uiso calc U R 1
O O32 0.0284(3) 0.8227(3) 0.0437(3) 0.0700(8) Uani d . . 1

loop_
_atom_site_aniso_label
_atom_site_aniso_U_11
_atom_site_aniso_U_22
_atom_site_aniso_U_33
_atom_site_aniso_U_12
_atom_site_aniso_U_13
_atom_site_aniso_U_23
C1 0.047(2) 0.0345(18) 0.0521(19) 0.0025(14) 0.0163(16) -0.0022(13)
C2 0.048(2) 0.0358(18) 0.054(2) 0.0005(14) 0.0129(17) 0.0027(13)
C3 0.050(2) 0.057(2) 0.055(2) 0.0052(19) 0.0120(16) -0.0008(19)
C4 0.044(2) 0.061(2) 0.074(3) 0.000(2) 0.0191(18) -0.007(2)
C5 0.053(2) 0.0439(19) 0.058(2) -0.0064(16) 0.0229(18) -0.0110(16)
S6 0.0510(5) 0.0416(5) 0.0599(6) -0.0002(4) 0.0047(4) -0.0001(4)
O7 0.084(2) 0.0592(19) 0.083(2) 0.0159(16) 0.0046(17) -0.0219(15)
O8 0.060(2) 0.072(2) 0.085(2) -0.0170(15) 0.0116(16) 0.0091(16)
C9 0.068(3) 0.067(3) 0.065(2) 0.007(2) 0.003(2) 0.006(2)
C10 0.052(2) 0.061(2) 0.0484(18) -0.0037(19) 0.0158(16) 0.0057(18)
C11 0.107(4) 0.080(4) 0.076(3) -0.038(3) 0.041(3) -0.010(2)
C12 0.107(4) 0.116(5) 0.094(4) -0.038(4) 0.059(4) -0.007(4)
C13 0.083(4) 0.146(6) 0.082(4) -0.010(4) 0.046(3) -0.005(4)
C14 0.101(4) 0.098(4) 0.085(3) 0.015(3) 0.057(3) 0.001(3)
C15 0.085(3) 0.064(3) 0.076(3) 0.006(2) 0.044(3) 0.000(2)
O16 0.074(2) 0.082(2) 0.0651(18) -0.0081(17) 0.0359(15) 0.0034(15)
C17 0.055(2) 0.0391(19) 0.0536(19) -0.0014(16) 0.0283(16) -0.0063(15)
C18 0.062(2) 0.052(2) 0.050(2) -0.0001(18) 0.0201(17) -0.0092(16)
C19 0.068(3) 0.063(3) 0.079(3) -0.012(2) 0.008(2) -0.010(2)
C20 0.091(4) 0.051(3) 0.104(4) -0.019(3) 0.029(3) -0.006(2)
C21 0.057(2) 0.044(2) 0.078(3) 0.0018(17) 0.037(2) -0.0009(18)
S22 0.0550(5) 0.0452(5) 0.0546(5) -0.0025(4) 0.0253(4) -0.0020(4)
O23 0.0685(19) 0.0679(19) 0.082(2) -0.0134(16) 0.0310(16) 0.0136(15)
O24 0.0667(19) 0.0611(17) 0.0704(17) 0.0088(14) 0.0328(15) -0.0138(14)
C25 0.067(3) 0.061(2) 0.062(2) -0.003(2) 0.020(2) -0.004(2)
C26 0.048(2) 0.054(2) 0.0418(19) -0.0083(16) 0.0120(16) -0.0032(15)
C27 0.068(3) 0.050(2) 0.058(2) 0.0007(19) 0.024(2) 0.0034(17)
C28 0.077(3) 0.054(2) 0.078(3) 0.001(2) 0.019(2) 0.005(2)
C29 0.081(3) 0.068(3) 0.074(3) -0.015(2) 0.006(3) 0.019(2)
C30 0.084(4) 0.115(5) 0.048(2) -0.034(3) 0.011(2) 0.024(3)
C31 0.069(3) 0.088(3) 0.048(2) -0.005(2) 0.019(2) -0.001(2)
O32 0.078(2) 0.0581(18) 0.088(2) 0.0072(15) 0.0466(18) 0.0180(16)

loop_
_atom_type_symbol
_atom_type_description
_atom_type_scat_dispersion_real
_atom_type_scat_dispersion_imag
_atom_type_scat_source
C C 0.0033 0.0016 'International Tables Vol C Tables 4.2.6.8 and 6.1.1.4'
H H 0.0000 0.0000 'International Tables Vol C Tables 4.2.6.8 and 6.1.1.4'
O O 0.0106 0.0060 'International Tables Vol C Tables 4.2.6.8 and 6.1.1.4'
S S 0.1246 0.1234 'International Tables Vol C Tables 4.2.6.8 and 6.1.1.4'

loop_
_geom_angle_atom_site_label_1
_geom_angle_atom_site_label_2
_geom_angle_atom_site_label_3
_geom_angle
C5 C1 C2 106.0(3)
C5 C1 S6 110.1(2)
C2 C1 S6 111.1(2)
C5 C1 H1 109.9
C2 C1 H1 109.9
S6 C1 H1 109.9
C10 C2 C3 114.6(3)
C10 C2 C1 114.6(3)
C3 C2 C1 103.3(3)
C10 C2 H2 108.0
C3 C2 H2 108.0
C1 C2 H2 108.0
C4 C3 C2 104.9(3)
C4 C3 H3A 110.8
C2 C3 H3A 110.8
C4 C3 H3B 110.8
C2 C3 H3B 110.8
H3A C3 H3B 108.8
C5 C4 C3 105.3(3)
C5 C4 H4A 110.7
C3 C4 H4A 110.7
C5 C4 H4B 110.7
C3 C4 H4B 110.7
H4A C4 H4B 108.8
O16 C5 C4 127.4(4)
O16 C5 C1 124.5(4)
C4 C5 C1 108.1(3)
O8 S6 O7 118.1(2)
O8 S6 C9 108.6(2)
O7 S6 C9 108.9(2)
O8 S6 C1 108.68(18)
O7 S6 C1 107.46(18)
C9 S6 C1 104.4(2)
S6 C9 H9A 109.5
S6 C9 H9B 109.5
H9A C9 H9B 109.5
S6 C9 H9C 109.5
H9A C9 H9C 109.5
H9B C9 H9C 109.5
C11 C10 C15 117.3(4)
C11 C10 C2 122.1(4)
C15 C10 C2 120.6(4)
C10 C11 C12 121.2(5)
C10 C11 H11 119.4
C12 C11 H11 119.4
C13 C12 C11 120.1(6)
C13 C12 H12 120.0
C11 C12 H12 120.0
C12 C13 C14 120.5(6)
C12 C13 H13 119.7
C14 C13 H13 119.7
C13 C14 C15 120.1(6)
C13 C14 H14 120.0
C15 C14 H14 120.0
C14 C15 C10 120.8(5)
C14 C15 H15 119.6
C10 C15 H15 119.6
C18 C17 C21 105.6(3)
C18 C17 S22 111.4(2)
C21 C17 S22 110.2(3)
C18 C17 H17 109.8
C21 C17 H17 109.8
S22 C17 H17 109.8
C26 C18 C17 117.6(3)
C26 C18 C19 112.1(4)
C17 C18 C19 103.0(3)
C26 C18 H18 107.9
C17 C18 H18 107.9
C19 C18 H18 107.9
C20 C19 C18 104.9(4)
C20 C19 H19A 110.8
C18 C19 H19A 110.8
C20 C19 H19B 110.8
C18 C19 H19B 110.8
H19A C19 H19B 108.8
C21 C20 C19 105.4(4)
C21 C20 H20A 110.7
C19 C20 H20A 110.7
C21 C20 H20B 110.7
C19 C20 H20B 110.7
H20A C20 H20B 108.8
O32 C21 C20 126.4(4)
O32 C21 C17 125.4(4)
C20 C21 C17 108.2(4)
O23 S22 O24 116.92(18)
O23 S22 C25 109.6(2)
O24 S22 C25 109.3(2)
O23 S22 C17 107.57(18)
O24 S22 C17 107.66(17)
C25 S22 C17 105.08(18)
S22 C25 H25A 109.5
S22 C25 H25B 109.5
H25A C25 H25B 109.5
S22 C25 H25C 109.5
H25A C25 H25C 109.5
H25B C25 H25C 109.5
C27 C26 C31 118.7(4)
C27 C26 C18 120.4(3)
C31 C26 C18 120.8(4)
C26 C27 C28 120.4(4)
C26 C27 H27 119.8
C28 C27 H27 119.8
C29 C28 C27 120.4(5)
C29 C28 H28 119.8
C27 C28 H28 119.8
C28 C29 C30 120.2(5)
C28 C29 H29 119.9
C30 C29 H29 119.9
C29 C30 C31 120.1(4)
C29 C30 H30 120.0
C31 C30 H30 120.0
C26 C31 C30 120.1(5)
C26 C31 H31 119.9
C30 C31 H31 119.9

loop_
_geom_bond_atom_site_label_1
_geom_bond_atom_site_label_2
_geom_bond_distance
C1 C5 1.523(5)
C1 C2 1.547(5)
C1 S6 1.795(3)
C1 H1 0.98
C2 C10 1.511(5)
C2 C3 1.532(5)
C2 H2 0.98
C3 C4 1.513(5)
C3 H3A 0.97
C3 H3B 0.97
C4 C5 1.491(6)
C4 H4A 0.97
C4 H4B 0.97
C5 O16 1.202(4)
S6 O8 1.429(3)
S6 O7 1.434(3)
S6 C9 1.756(4)
C9 H9A 0.96
C9 H9B 0.96
C9 H9C 0.96
C10 C11 1.362(6)
C10 C15 1.411(6)
C11 C12 1.412(8)
C11 H11 0.93
C12 C13 1.344(9)
C12 H12 0.93
C13 C14 1.364(8)
C13 H13 0.93
C14 C15 1.383(6)
C14 H14 0.93
C15 H15 0.93
C17 C18 1.538(5)
C17 C21 1.547(5)
C17 S22 1.792(4)
C17 H17 0.98
C18 C26 1.513(6)
C18 C19 1.552(6)
C18 H18 0.98
C19 C20 1.517(7)
C19 H19A 0.97
C19 H19B 0.97
C20 C21 1.496(6)
C20 H20A 0.97
C20 H20B 0.97
C21 O32 1.191(5)
S22 O23 1.434(3)
S22 O24 1.439(3)
S22 C25 1.748(4)
C25 H25A 0.96
C25 H25B 0.96
C25 H25C 0.96
C26 C27 1.370(5)
C26 C31 1.380(5)
C27 C28 1.396(6)
C27 H27 0.93
C28 C29 1.342(7)
C28 H28 0.93
C29 C30 1.365(7)
C29 H29 0.93
C30 C31 1.394(8)
C30 H30 0.93
C31 H31 0.93

loop_
_geom_torsion_atom_site_label_1
_geom_torsion_atom_site_label_2
_geom_torsion_atom_site_label_3
_geom_torsion_atom_site_label_4
_geom_torsion
C5 C1 C2 C10 -147.7(3)
S6 C1 C2 C10 92.7(3)
C5 C1 C2 C3 -22.3(4)
S6 C1 C2 C3 -141.9(3)
C10 C2 C3 C4 159.8(3)
C1 C2 C3 C4 34.5(4)
C2 C3 C4 C5 -33.8(4)
C3 C4 C5 O16 -160.9(4)
C3 C4 C5 C1 19.5(4)
C2 C1 C5 O16 -177.6(4)
S6 C1 C5 O16 -57.3(4)
C2 C1 C5 C4 2.0(4)
S6 C1 C5 C4 122.3(3)
C5 C1 S6 O8 -165.9(3)
C2 C1 S6 O8 -48.8(3)
C5 C1 S6 O7 -37.1(3)
C2 C1 S6 O7 80.0(3)
C5 C1 S6 C9 78.4(3)
C2 C1 S6 C9 -164.5(3)
C3 C2 C10 C11 121.1(4)
C1 C2 C10 C11 -119.7(4)
C3 C2 C10 C15 -58.4(5)
C1 C2 C10 C15 60.8(5)
C15 C10 C11 C12 -2.0(7)
C2 C10 C11 C12 178.5(5)
C10 C11 C12 C13 0.9(9)
C11 C12 C13 C14 1.0(10)
C12 C13 C14 C15 -1.7(9)
C13 C14 C15 C10 0.5(8)
C11 C10 C15 C14 1.3(7)
C2 C10 C15 C14 -179.2(4)
C21 C17 C18 C26 -149.1(3)
S22 C17 C18 C26 91.2(4)
C21 C17 C18 C19 -25.4(4)
S22 C17 C18 C19 -145.1(3)
C26 C18 C19 C20 163.3(4)
C17 C18 C19 C20 36.1(4)
C18 C19 C20 C21 -32.8(5)
C19 C20 C21 O32 -162.4(4)
C19 C20 C21 C17 16.7(5)
C18 C17 C21 O32 -175.0(4)
S22 C17 C21 O32 -54.5(5)
C18 C17 C21 C20 5.9(4)
S22 C17 C21 C20 126.4(3)
C18 C17 S22 O23 -53.5(3)
C21 C17 S22 O23 -170.5(3)
C18 C17 S22 O24 73.3(3)
C21 C17 S22 O24 -43.7(3)
C18 C17 S22 C25 -170.3(3)
C21 C17 S22 C25 72.8(3)
C17 C18 C26 C27 52.1(5)
C19 C18 C26 C27 -66.9(5)
C17 C18 C26 C31 -133.0(4)
C19 C18 C26 C31 108.0(4)
C31 C26 C27 C28 -0.2(6)
C18 C26 C27 C28 174.8(4)
C26 C27 C28 C29 -1.5(7)
C27 C28 C29 C30 1.8(7)
C28 C29 C30 C31 -0.5(7)
C27 C26 C31 C30 1.5(6)
C18 C26 C31 C30 -173.5(4)
C29 C30 C31 C26 -1.2(7)
